data_4069002
loop_
_publ_author_name
'Kirillov, Evgueni'
'Roisnel, Thierry'
'Razavi, Abbas'
'Carpentier, Jean-Fran\,cois'

_publ_section_title
;
 Chromium(III) Complexes of Sterically Crowded Bidentante {ONR} and
 Tridentate {ONNR} Naphthoxy-Imine Ligands: Syntheses, Structures, and Use
 in Ethylene Oligomerization&#x2021;
;
_journal_issue 8
_journal_name_full Organometallics
_journal_page_first 2401
_journal_paper_doi 10.1021/om801196d
_journal_volume 28
_journal_year 2009
_chemical_compound_source 'synthesis as described'
_chemical_formula_moiety 'C37 H30 Br2 Cr N3 O Si, 0.5(C8 H10)'
_chemical_formula_sum 'C41 H35 Br2 Cr N3 O Si'
_chemical_formula_weight 825.63
_chemical_name_systematic
;
 ?
;
_space_group_IT_number 2
_symmetry_cell_setting triclinic
_symmetry_Int_Tables_number 2
_symmetry_space_group_name_Hall '-P 1'
_symmetry_space_group_name_H-M 'P -1'
_atom_sites_solution_hydrogens geom
_atom_sites_solution_primary direct
_atom_sites_solution_secondary difmap
_audit_conform_dict_location ftp://ftp.iucr.org/pub/cif_core.dic
_audit_conform_dict_name cif_core.dic
_audit_conform_dict_version 2.3
_audit_creation_date 2008-10-10T16:51:20-00:00
_audit_creation_method 'WinGX routine CIF_UPDATE'
_cell_angle_alpha 88.922(4)
_cell_angle_beta 88.927(4)
_cell_angle_gamma 76.260(4)
_cell_formula_units_Z 2
_cell_length_a 11.5073(8)
_cell_length_b 11.5843(8)
_cell_length_c 13.8235(11)
_cell_measurement_reflns_used 7181
_cell_measurement_temperature 100(2)
_cell_measurement_theta_max 27.41
_cell_measurement_theta_min 2.24
_cell_measurement_wavelength 0.71073
_cell_volume 1789.5(2)
_computing_cell_refinement 'Bruker SMART, 2006'
_computing_data_collection 'Bruker SMART, 2006'
_computing_data_reduction 'Bruker SAINT, 2006'
_computing_molecular_graphics 'Ortep-3 for Windows (Farrugia, 1997)'
_computing_publication_material 'WinGX publication routines (Farrugia, 1999)'
_computing_structure_refinement 'SHELXL-97 (Sheldrick, 1997)'
_computing_structure_solution 'SIR97 (Altomare et al., 1999)'
_diffrn_ambient_temperature 100(2)
_diffrn_detector 'CCD plate'
_diffrn_measured_fraction_theta_full 0.992
_diffrn_measured_fraction_theta_max 0.992
_diffrn_measurement_device_type 'APEXII, Bruker-AXS'
_diffrn_measurement_method 'CCD rotation images, thin slices'
_diffrn_radiation_monochromator graphite
_diffrn_radiation_probe x-ray
_diffrn_radiation_type MoK\a
_diffrn_radiation_wavelength 0.71073
_diffrn_reflns_av_R_equivalents 0.0396
_diffrn_reflns_av_unetI/netI 0.0335
_diffrn_reflns_limit_h_max 14
_diffrn_reflns_limit_h_min -14
_diffrn_reflns_limit_k_max 15
_diffrn_reflns_limit_k_min -15
_diffrn_reflns_limit_l_max 17
_diffrn_reflns_limit_l_min -17
_diffrn_reflns_number 36633
_diffrn_reflns_theta_full 27.48
_diffrn_reflns_theta_max 27.48
_diffrn_reflns_theta_min 3.44
_exptl_absorpt_coefficient_mu 2.624
_exptl_absorpt_correction_T_max 0.811
_exptl_absorpt_correction_T_min 0.485
_exptl_absorpt_correction_type multi-scan
_exptl_absorpt_process_details
;
  [Sheldrick, G.M. (2002). SADABS Bruker AXS Inc., Madison, Wisconsin, USA]
;
_exptl_crystal_colour green
_exptl_crystal_density_diffrn 1.532
_exptl_crystal_density_method 'not measured'
_exptl_crystal_description prism
_exptl_crystal_F_000 836
_exptl_crystal_size_max 0.27
_exptl_crystal_size_mid 0.2
_exptl_crystal_size_min 0.08
_refine_diff_density_max 1.026
_refine_diff_density_min -1.102
_refine_diff_density_rms 0.12
_refine_ls_extinction_method none
_refine_ls_goodness_of_fit_ref 1.064
_refine_ls_hydrogen_treatment constr
_refine_ls_matrix_type full
_refine_ls_number_parameters 444
_refine_ls_number_reflns 8119
_refine_ls_number_restraints 0
_refine_ls_restrained_S_all 1.064
_refine_ls_R_factor_all 0.0529
_refine_ls_R_factor_gt 0.0427
_refine_ls_shift/su_max 0.015
_refine_ls_shift/su_mean 0.001
_refine_ls_structure_factor_coef Fsqd
_refine_ls_weighting_details 'calc w=1/[\s^2^(Fo^2^)+(0.0656P)^2^+4.6050P] where P=(Fo^2^+2Fc^2^)/3'
_refine_ls_weighting_scheme calc
_refine_ls_wR_factor_gt 0.1221
_refine_ls_wR_factor_ref 0.1288
_reflns_number_gt 6866
_reflns_number_total 8119
_reflns_threshold_expression >2sigma(I)
_cod_data_source_file om801196d_si_004.cif
_cod_data_source_block renum
_cod_database_code 4069002

loop_
_symmetry_equiv_pos_as_xyz
'x, y, z'
'-x, -y, -z'

loop_
_atom_site_label
_atom_site_type_symbol
_atom_site_fract_x
_atom_site_fract_y
_atom_site_fract_z
_atom_site_U_iso_or_equiv
_atom_site_adp_type
_atom_site_occupancy
_atom_site_calc_flag
_atom_site_refinement_flags
Br2 Br 0.56088(3) 0.19733(3) 0.65252(3) 0.02126(10) Uani 1 d .
Br1 Br 0.27684(3) 0.01399(3) 0.83605(3) 0.02423(11) Uani 1 d .
Cr1 Cr 0.41300(4) 0.11660(4) 0.74863(3) 0.00848(11) Uani 1 d .
Si1 Si 0.14877(7) 0.50574(7) 0.80753(6) 0.00892(17) Uani 1 d .
N1 N 0.5241(2) 0.0869(2) 0.85834(18) 0.0107(5) Uani 1 d .
O1 O 0.33371(19) 0.26667(18) 0.80000(15) 0.0101(4) Uani 1 d .
C4 C 0.2829(3) 0.4932(3) 0.9790(2) 0.0104(6) Uani 1 d .
H4 H 0.2304 0.5686 0.99 0.012 Uiso 1 calc R
C19 C 0.3145(3) 0.4705(3) 0.6464(2) 0.0114(6) Uani 1 d .
H19 H 0.3528 0.3996 0.6796 0.014 Uiso 1 calc R
C3 C 0.2685(3) 0.4338(3) 0.8965(2) 0.0098(6) Uani 1 d .
C8 C 0.5456(3) 0.3603(3) 1.1872(2) 0.0150(6) Uani 1 d .
H8 H 0.6042 0.3302 1.2347 0.018 Uiso 1 calc R
C1 C 0.4391(3) 0.2683(3) 0.9483(2) 0.0093(5) Uani 1 d .
C20 C 0.3608(3) 0.4977(3) 0.5572(2) 0.0143(6) Uani 1 d .
H20 H 0.4294 0.445 0.5303 0.017 Uiso 1 calc R
C10 C 0.4513(3) 0.3337(3) 1.0355(2) 0.0099(6) Uani 1 d .
C32 C -0.1149(3) 0.7580(3) 0.9522(2) 0.0148(6) Uani 1 d .
H32 H -0.1892 0.7593 0.9838 0.018 Uiso 1 calc R
C18 C 0.2126(3) 0.5453(3) 0.6881(2) 0.0114(6) Uani 1 d .
N3 N 0.2917(2) 0.1591(2) 0.6348(2) 0.0138(5) Uani 1 d .
C17 C 0.4947(3) -0.1068(3) 0.6280(2) 0.0168(6) Uani 1 d .
H17 H 0.4294 -0.0727 0.5875 0.02 Uiso 1 calc R
N2 N 0.5125(2) -0.0481(2) 0.70745(19) 0.0121(5) Uani 1 d .
C29 C -0.0641(3) 0.4695(3) 0.7278(3) 0.0168(6) Uani 1 d .
H29 H -0.0754 0.5504 0.7084 0.02 Uiso 1 calc R
C35 C 0.1026(3) 0.7527(3) 0.8596(2) 0.0147(6) Uani 1 d .
H35 H 0.1771 0.7517 0.8285 0.018 Uiso 1 calc R
C2 C 0.3499(3) 0.3187(3) 0.8808(2) 0.0091(5) Uani 1 d .
C7 C 0.4682(3) 0.4734(3) 1.1992(2) 0.0160(6) Uani 1 d .
H7 H 0.4747 0.5197 1.2539 0.019 Uiso 1 calc R
C33 C -0.0720(3) 0.8608(3) 0.9473(2) 0.0159(6) Uani 1 d .
H33 H -0.1168 0.9322 0.9753 0.019 Uiso 1 calc R
C12 C 0.6206(3) -0.0235(3) 0.8524(2) 0.0179(7) Uani 1 d .
H12A H 0.6198 -0.0717 0.9122 0.021 Uiso 1 calc R
H12B H 0.6992 -0.0028 0.8472 0.021 Uiso 1 calc R
C6 C 0.3831(3) 0.5157(3) 1.1307(2) 0.0146(6) Uani 1 d .
H6 H 0.3306 0.5919 1.1384 0.018 Uiso 1 calc R
C9 C 0.5379(3) 0.2924(3) 1.1076(2) 0.0133(6) Uani 1 d .
H9 H 0.5916 0.2167 1.101 0.016 Uiso 1 calc R
C24 C 0.0383(3) 0.4150(3) 0.7804(2) 0.0117(6) Uani 1 d .
C34 C 0.0375(3) 0.8577(3) 0.9010(3) 0.0177(7) Uani 1 d .
H34 H 0.0677 0.9272 0.8976 0.021 Uiso 1 calc R
C30 C 0.0606(3) 0.6484(3) 0.8630(2) 0.0109(6) Uani 1 d .
C36 C 0.2143(3) 0.2149(3) 0.5919(2) 0.0156(6) Uani 1 d .
C25 C 0.0514(3) 0.2952(3) 0.8075(2) 0.0141(6) Uani 1 d .
H25 H 0.1195 0.2557 0.8432 0.017 Uiso 1 calc R
C5 C 0.3724(3) 0.4476(3) 1.0488(2) 0.0113(6) Uani 1 d .
C21 C 0.3072(3) 0.6017(3) 0.5071(2) 0.0168(6) Uani 1 d .
H21 H 0.3403 0.6217 0.4474 0.02 Uiso 1 calc R
C13 C 0.6042(3) -0.0952(3) 0.7661(2) 0.0131(6) Uani 1 d .
C15 C 0.6626(3) -0.2648(3) 0.6644(3) 0.0194(7) Uani 1 d .
H15 H 0.7138 -0.34 0.6501 0.023 Uiso 1 calc R
C22 C 0.2041(3) 0.6761(3) 0.5463(3) 0.0218(7) Uani 1 d .
H22 H 0.165 0.7459 0.512 0.026 Uiso 1 calc R
C11 C 0.5221(3) 0.1560(3) 0.9316(2) 0.0113(6) Uani 1 d .
H11 H 0.5816 0.1297 0.9791 0.014 Uiso 1 calc R
C28 C -0.1490(3) 0.4082(3) 0.7037(3) 0.0198(7) Uani 1 d .
H28 H -0.2176 0.4474 0.6684 0.024 Uiso 1 calc R
C23 C 0.1582(3) 0.6485(3) 0.6352(2) 0.0176(7) Uani 1 d .
H23 H 0.0884 0.7005 0.6609 0.021 Uiso 1 calc R
C37 C 0.1147(3) 0.2891(3) 0.5384(3) 0.0227(7) Uani 1 d .
H37A H 0.0395 0.2909 0.5734 0.034 Uiso 1 calc R
H37B H 0.1116 0.2561 0.474 0.034 Uiso 1 calc R
H37C H 0.1263 0.37 0.5319 0.034 Uiso 1 calc R
C26 C -0.0334(3) 0.2336(3) 0.7831(3) 0.0191(7) Uani 1 d .
H26 H -0.0225 0.1526 0.8023 0.023 Uiso 1 calc R
C16 C 0.5685(3) -0.2154(3) 0.6036(3) 0.0195(7) Uani 1 d .
H16 H 0.5551 -0.2551 0.5469 0.023 Uiso 1 calc R
C31 C -0.0493(3) 0.6535(3) 0.9111(2) 0.0128(6) Uani 1 d .
H31 H -0.0794 0.584 0.9155 0.015 Uiso 1 calc R
C14 C 0.6817(3) -0.2045(3) 0.7458(2) 0.0172(7) Uani 1 d .
H14 H 0.7467 -0.2371 0.7872 0.021 Uiso 1 calc R
C27 C -0.1342(3) 0.2890(3) 0.7310(3) 0.0205(7) Uani 1 d .
H27 H -0.1919 0.2465 0.7142 0.025 Uiso 1 calc R
C103 C 0.1201(14) 0.9916(13) 0.5012(16) 0.157(11) Uani 1 d .
H103 H 0.2036 0.9858 0.4942 0.189 Uiso 1 calc R
C101 C 0.0883(9) 1.0271(6) 0.3489(8) 0.091(3) Uani 1 d .
H10A H 0.1101 1.104 0.3486 0.137 Uiso 1 calc R
H10B H 0.0304 1.0272 0.2978 0.137 Uiso 1 calc R
H10C H 0.1601 0.9636 0.3372 0.137 Uiso 1 calc R
C102 C 0.0445(10) 1.0107(6) 0.4266(9) 0.099(3) Uani 1 d .
C104 C 0.0740(12) 0.9830(13) 0.5739(17) 0.150(10) Uani 1 d .
H104 H 0.1175 0.9718 0.6324 0.18 Uiso 1 calc R

loop_
_atom_site_aniso_label
_atom_site_aniso_U_11
_atom_site_aniso_U_22
_atom_site_aniso_U_33
_atom_site_aniso_U_23
_atom_site_aniso_U_13
_atom_site_aniso_U_12
Br2 0.01839(18) 0.02090(18) 0.02413(19) 0.00336(13) 0.00123(13) -0.00437(13)
Br1 0.02062(19) 0.01740(17) 0.0332(2) 0.00360(14) 0.00595(15) -0.00237(13)
Cr1 0.0074(2) 0.0072(2) 0.0097(2) -0.00081(17) -0.00071(17) 0.00064(17)
Si1 0.0077(4) 0.0080(4) 0.0099(4) -0.0011(3) -0.0003(3) 0.0004(3)
N1 0.0100(12) 0.0094(11) 0.0112(12) 0.0000(9) 0.0000(10) 0.0003(10)
O1 0.0106(10) 0.0089(9) 0.0095(10) -0.0010(8) -0.0024(8) 0.0004(8)
C4 0.0121(14) 0.0083(13) 0.0101(14) -0.0008(11) 0.0006(11) -0.0011(11)
C19 0.0112(14) 0.0101(13) 0.0130(15) -0.0005(11) -0.0012(11) -0.0025(11)
C3 0.0078(13) 0.0088(13) 0.0118(14) 0.0005(11) 0.0014(11) -0.0005(11)
C8 0.0131(15) 0.0205(16) 0.0119(15) -0.0002(12) -0.0020(12) -0.0044(12)
C1 0.0091(13) 0.0100(13) 0.0089(14) -0.0001(11) 0.0006(11) -0.0027(11)
C20 0.0133(15) 0.0146(14) 0.0154(15) -0.0034(12) 0.0010(12) -0.0040(12)
C10 0.0087(13) 0.0113(13) 0.0101(14) -0.0001(11) 0.0006(11) -0.0032(11)
C32 0.0121(14) 0.0213(16) 0.0100(15) -0.0032(12) 0.0013(11) -0.0018(12)
C18 0.0113(14) 0.0116(14) 0.0114(14) -0.0019(11) -0.0019(11) -0.0028(11)
N3 0.0122(13) 0.0147(13) 0.0145(13) -0.0046(10) 0.0003(11) -0.0029(11)
C17 0.0170(16) 0.0134(15) 0.0177(16) -0.0042(12) -0.0034(13) 0.0014(12)
N2 0.0119(12) 0.0105(12) 0.0131(13) -0.0010(10) -0.0011(10) -0.0007(10)
C29 0.0151(15) 0.0116(14) 0.0221(17) -0.0014(12) -0.0051(13) 0.0007(12)
C35 0.0118(14) 0.0143(15) 0.0184(16) -0.0027(12) 0.0015(12) -0.0040(12)
C2 0.0070(13) 0.0092(13) 0.0111(14) -0.0003(11) 0.0014(11) -0.0019(11)
C7 0.0162(15) 0.0185(15) 0.0142(15) -0.0055(12) 0.0000(12) -0.0055(13)
C33 0.0162(15) 0.0139(14) 0.0141(15) -0.0054(12) -0.0002(12) 0.0034(12)
C12 0.0174(16) 0.0137(15) 0.0167(16) -0.0019(12) -0.0041(13) 0.0083(13)
C6 0.0149(15) 0.0138(14) 0.0153(16) -0.0032(12) -0.0001(12) -0.0035(12)
C9 0.0105(14) 0.0154(14) 0.0141(15) 0.0000(12) -0.0015(12) -0.0028(12)
C24 0.0088(14) 0.0126(14) 0.0131(15) -0.0049(11) 0.0005(11) -0.0011(11)
C34 0.0182(16) 0.0126(14) 0.0229(17) -0.0041(12) 0.0012(13) -0.0045(13)
C30 0.0108(14) 0.0104(13) 0.0102(14) -0.0001(11) -0.0017(11) -0.0001(11)
C36 0.0149(16) 0.0173(15) 0.0144(15) -0.0061(12) 0.0023(13) -0.0033(13)
C25 0.0108(14) 0.0149(15) 0.0158(15) 0.0001(12) -0.0012(12) -0.0013(12)
C5 0.0102(14) 0.0128(14) 0.0120(14) -0.0013(11) 0.0014(11) -0.0051(11)
C21 0.0184(16) 0.0219(16) 0.0122(15) 0.0016(13) -0.0013(12) -0.0087(13)
C13 0.0127(14) 0.0109(14) 0.0141(15) 0.0006(11) 0.0010(12) 0.0000(12)
C15 0.0208(17) 0.0130(15) 0.0213(17) -0.0032(13) 0.0044(14) 0.0018(13)
C22 0.0256(18) 0.0204(16) 0.0155(17) 0.0072(13) -0.0032(14) 0.0017(14)
C11 0.0092(13) 0.0129(14) 0.0114(14) 0.0028(11) -0.0015(11) -0.0017(11)
C28 0.0115(15) 0.0199(16) 0.0255(18) -0.0068(14) -0.0063(13) 0.0023(13)
C23 0.0152(15) 0.0167(15) 0.0167(16) 0.0009(12) -0.0007(13) 0.0048(12)
C37 0.0172(17) 0.0266(18) 0.0203(18) 0.0013(14) -0.0054(14) 0.0029(14)
C26 0.0196(17) 0.0146(15) 0.0243(18) 0.0005(13) -0.0014(14) -0.0061(13)
C16 0.0209(17) 0.0166(16) 0.0195(17) -0.0071(13) 0.0007(13) -0.0008(13)
C31 0.0116(14) 0.0132(14) 0.0126(15) 0.0003(11) 0.0000(11) -0.0012(11)
C14 0.0150(15) 0.0143(15) 0.0189(16) -0.0011(12) 0.0007(13) 0.0034(12)
C27 0.0140(16) 0.0207(17) 0.0282(19) -0.0086(14) -0.0002(14) -0.0061(13)
C103 0.083(10) 0.031(4) 0.35(3) -0.052(11) -0.138(13) 0.013(6)
C101 0.105(7) 0.032(3) 0.133(8) -0.018(4) -0.055(6) -0.005(4)
C102 0.114(8) 0.025(3) 0.157(10) -0.019(5) -0.015(7) -0.012(4)
C104 0.073(9) 0.032(4) 0.34(3) -0.055(11) -0.119(12) 0.014(5)

loop_
_atom_type_symbol
_atom_type_description
_atom_type_scat_dispersion_real
_atom_type_scat_dispersion_imag
_atom_type_scat_source
C C 0.0033 0.0016 'International Tables Vol C Tables 4.2.6.8 and 6.1.1.4'
H H 0 0 'International Tables Vol C Tables 4.2.6.8 and 6.1.1.4'
N N 0.0061 0.0033 'International Tables Vol C Tables 4.2.6.8 and 6.1.1.4'
O O 0.0106 0.006 'International Tables Vol C Tables 4.2.6.8 and 6.1.1.4'
Si Si 0.0817 0.0704 'International Tables Vol C Tables 4.2.6.8 and 6.1.1.4'
Br Br -0.2901 2.4595 'International Tables Vol C Tables 4.2.6.8 and 6.1.1.4'
Cr Cr 0.3209 0.6236 'International Tables Vol C Tables 4.2.6.8 and 6.1.1.4'

loop_
_geom_angle_atom_site_label_1
_geom_angle_atom_site_label_2
_geom_angle_atom_site_label_3
_geom_angle
_geom_angle_site_symmetry_1
_geom_angle_site_symmetry_3
O1 Cr1 N1 90.77(10) . .
O1 Cr1 N2 172.95(10) . .
N1 Cr1 N2 82.18(10) . .
O1 Cr1 N3 85.81(10) . .
N1 Cr1 N3 176.49(10) . .
N2 Cr1 N3 101.24(10) . .
O1 Cr1 Br1 92.26(7) . .
N1 Cr1 Br1 90.61(8) . .
N2 Cr1 Br1 87.94(7) . .
N3 Cr1 Br1 90.30(7) . .
O1 Cr1 Br2 94.32(7) . .
N1 Cr1 Br2 89.58(8) . .
N2 Cr1 Br2 85.56(7) . .
N3 Cr1 Br2 89.90(7) . .
Br1 Cr1 Br2 173.41(2) . .
C24 Si1 C18 107.30(14) . .
C24 Si1 C30 106.69(13) . .
C18 Si1 C30 107.62(13) . .
C24 Si1 C3 114.72(13) . .
C18 Si1 C3 112.78(13) . .
C30 Si1 C3 107.36(13) . .
C11 N1 C12 118.5(3) . .
C11 N1 Cr1 126.2(2) . .
C12 N1 Cr1 115.3(2) . .
C2 O1 Cr1 131.04(19) . .
C3 C4 C5 123.5(3) . .
C3 C4 H4 118.3 . .
C5 C4 H4 118.3 . .
C20 C19 C18 121.6(3) . .
C20 C19 H19 119.2 . .
C18 C19 H19 119.2 . .
C4 C3 C2 117.4(3) . .
C4 C3 Si1 119.5(2) . .
C2 C3 Si1 123.1(2) . .
C9 C8 C7 121.1(3) . .
C9 C8 H8 119.4 . .
C7 C8 H8 119.4 . .
C2 C1 C11 121.6(3) . .
C2 C1 C10 119.5(3) . .
C11 C1 C10 118.8(3) . .
C21 C20 C19 120.5(3) . .
C21 C20 H20 119.8 . .
C19 C20 H20 119.8 . .
C9 C10 C5 117.3(3) . .
C9 C10 C1 124.4(3) . .
C5 C10 C1 118.3(3) . .
C31 C32 C33 120.2(3) . .
C31 C32 H32 119.9 . .
C33 C32 H32 119.9 . .
C19 C18 C23 116.9(3) . .
C19 C18 Si1 121.2(2) . .
C23 C18 Si1 121.8(2) . .
C36 N3 Cr1 156.8(3) . .
N2 C17 C16 122.1(3) . .
N2 C17 H17 118.9 . .
C16 C17 H17 118.9 . .
C13 N2 C17 119.9(3) . .
C13 N2 Cr1 114.4(2) . .
C17 N2 Cr1 125.7(2) . .
C28 C29 C24 121.7(3) . .
C28 C29 H29 119.1 . .
C24 C29 H29 119.1 . .
C34 C35 C30 121.5(3) . .
C34 C35 H35 119.3 . .
C30 C35 H35 119.3 . .
O1 C2 C1 123.5(3) . .
O1 C2 C3 115.0(3) . .
C1 C2 C3 121.5(3) . .
C6 C7 C8 119.1(3) . .
C6 C7 H7 120.5 . .
C8 C7 H7 120.5 . .
C32 C33 C34 119.4(3) . .
C32 C33 H33 120.3 . .
C34 C33 H33 120.3 . .
N1 C12 C13 110.8(3) . .
N1 C12 H12A 109.5 . .
C13 C12 H12A 109.5 . .
N1 C12 H12B 109.5 . .
C13 C12 H12B 109.5 . .
H12A C12 H12B 108.1 . .
C7 C6 C5 121.0(3) . .
C7 C6 H6 119.5 . .
C5 C6 H6 119.5 . .
C8 C9 C10 121.2(3) . .
C8 C9 H9 119.4 . .
C10 C9 H9 119.4 . .
C25 C24 C29 117.2(3) . .
C25 C24 Si1 124.7(2) . .
C29 C24 Si1 118.1(2) . .
C35 C34 C33 120.1(3) . .
C35 C34 H34 119.9 . .
C33 C34 H34 119.9 . .
C35 C30 C31 117.3(3) . .
C35 C30 Si1 121.7(2) . .
C31 C30 Si1 121.0(2) . .
N3 C36 C37 178.6(4) . .
C26 C25 C24 121.2(3) . .
C26 C25 H25 119.4 . .
C24 C25 H25 119.4 . .
C6 C5 C4 120.0(3) . .
C6 C5 C10 120.3(3) . .
C4 C5 C10 119.8(3) . .
C20 C21 C22 118.9(3) . .
C20 C21 H21 120.6 . .
C22 C21 H21 120.6 . .
N2 C13 C14 120.9(3) . .
N2 C13 C12 117.1(3) . .
C14 C13 C12 122.0(3) . .
C14 C15 C16 119.9(3) . .
C14 C15 H15 120 . .
C16 C15 H15 120 . .
C23 C22 C21 120.4(3) . .
C23 C22 H22 119.8 . .
C21 C22 H22 119.8 . .
N1 C11 C1 126.8(3) . .
N1 C11 H11 116.6 . .
C1 C11 H11 116.6 . .
C29 C28 C27 120.2(3) . .
C29 C28 H28 119.9 . .
C27 C28 H28 119.9 . .
C22 C23 C18 121.7(3) . .
C22 C23 H23 119.1 . .
C18 C23 H23 119.1 . .
C36 C37 H37A 109.5 . .
C36 C37 H37B 109.5 . .
H37A C37 H37B 109.5 . .
C36 C37 H37C 109.5 . .
H37A C37 H37C 109.5 . .
H37B C37 H37C 109.5 . .
C25 C26 C27 120.8(3) . .
C25 C26 H26 119.6 . .
C27 C26 H26 119.6 . .
C17 C16 C15 118.2(3) . .
C17 C16 H16 120.9 . .
C15 C16 H16 120.9 . .
C32 C31 C30 121.5(3) . .
C32 C31 H31 119.2 . .
C30 C31 H31 119.2 . .
C15 C14 C13 119.0(3) . .
C15 C14 H14 120.5 . .
C13 C14 H14 120.5 . .
C26 C27 C28 118.9(3) . .
C26 C27 H27 120.6 . .
C28 C27 H27 120.6 . .
C104 C103 C102 113.2(19) . .
C104 C103 H103 123.4 . .
C102 C103 H103 123.4 . .
C102 C101 H10A 109.5 . .
C102 C101 H10B 109.5 . .
H10A C101 H10B 109.5 . .
C102 C101 H10C 109.5 . .
H10A C101 H10C 109.5 . .
H10B C101 H10C 109.5 . .
C101 C102 C103 115.4(14) . .
C101 C102 C104 115.2(16) . 2_576
C103 C102 C104 129.3(16) . 2_576
C103 C104 C102 117(2) . 2_576
C103 C104 H104 121.3 . .
C102 C104 H104 121.3 2_576 .

loop_
_geom_bond_atom_site_label_1
_geom_bond_atom_site_label_2
_geom_bond_distance
_geom_bond_site_symmetry_2
Br2 Cr1 2.4819(6) .
Br1 Cr1 2.4675(6) .
Cr1 O1 1.905(2) .
Cr1 N1 1.974(3) .
Cr1 N2 2.062(3) .
Cr1 N3 2.096(3) .
Si1 C24 1.879(3) .
Si1 C18 1.887(3) .
Si1 C30 1.890(3) .
Si1 C3 1.893(3) .
N1 C11 1.300(4) .
N1 C12 1.483(4) .
O1 C2 1.316(4) .
C4 C3 1.375(4) .
C4 C5 1.425(4) .
C4 H4 0.95 .
C19 C20 1.394(4) .
C19 C18 1.403(4) .
C19 H19 0.95 .
C3 C2 1.453(4) .
C8 C9 1.381(4) .
C8 C7 1.410(5) .
C8 H8 0.95 .
C1 C2 1.413(4) .
C1 C11 1.439(4) .
C1 C10 1.461(4) .
C20 C21 1.393(5) .
C20 H20 0.95 .
C10 C9 1.417(4) .
C10 C5 1.427(4) .
C32 C31 1.391(4) .
C32 C33 1.392(5) .
C32 H32 0.95 .
C18 C23 1.409(4) .
N3 C36 1.137(4) .
C17 N2 1.347(4) .
C17 C16 1.384(4) .
C17 H17 0.95 .
N2 C13 1.345(4) .
C29 C28 1.386(5) .
C29 C24 1.406(4) .
C29 H29 0.95 .
C35 C34 1.394(4) .
C35 C30 1.404(4) .
C35 H35 0.95 .
C7 C6 1.373(5) .
C7 H7 0.95 .
C33 C34 1.396(5) .
C33 H33 0.95 .
C12 C13 1.506(5) .
C12 H12A 0.99 .
C12 H12B 0.99 .
C6 C5 1.416(4) .
C6 H6 0.95 .
C9 H9 0.95 .
C24 C25 1.404(4) .
C34 H34 0.95 .
C30 C31 1.406(4) .
C36 C37 1.463(5) .
C25 C26 1.388(5) .
C25 H25 0.95 .
C21 C22 1.397(5) .
C21 H21 0.95 .
C13 C14 1.396(4) .
C15 C14 1.383(5) .
C15 C16 1.388(5) .
C15 H15 0.95 .
C22 C23 1.390(5) .
C22 H22 0.95 .
C11 H11 0.95 .
C28 C27 1.395(5) .
C28 H28 0.95 .
C23 H23 0.95 .
C37 H37A 0.98 .
C37 H37B 0.98 .
C37 H37C 0.98 .
C26 C27 1.392(5) .
C26 H26 0.95 .
C16 H16 0.95 .
C31 H31 0.95 .
C14 H14 0.95 .
C27 H27 0.95 .
C103 C104 1.14(3) .
C103 C102 1.34(2) .
C103 H103 0.95 .
C101 C102 1.209(12) .
C101 H10A 0.98 .
C101 H10B 0.98 .
C101 H10C 0.98 .
C102 C104 1.348(17) 2_576
C104 C102 1.348(17) 2_576
C104 H104 0.95 .

loop_
_geom_torsion_atom_site_label_1
_geom_torsion_atom_site_label_2
_geom_torsion_atom_site_label_3
_geom_torsion_atom_site_label_4
_geom_torsion
_geom_torsion_site_symmetry_4
O1 Cr1 N1 C11 2.3(3) .
N2 Cr1 N1 C11 -177.8(3) .
Br1 Cr1 N1 C11 -89.9(2) .
Br2 Cr1 N1 C11 96.6(2) .
O1 Cr1 N1 C12 -175.3(2) .
N2 Cr1 N1 C12 4.6(2) .
Br1 Cr1 N1 C12 92.4(2) .
Br2 Cr1 N1 C12 -81.0(2) .
N1 Cr1 O1 C2 -3.2(3) .
N3 Cr1 O1 C2 177.6(3) .
Br1 Cr1 O1 C2 87.4(2) .
Br2 Cr1 O1 C2 -92.8(2) .
C5 C4 C3 C2 -0.1(4) .
C5 C4 C3 Si1 -178.4(2) .
C24 Si1 C3 C4 -123.7(2) .
C18 Si1 C3 C4 113.0(2) .
C30 Si1 C3 C4 -5.4(3) .
C24 Si1 C3 C2 58.1(3) .
C18 Si1 C3 C2 -65.1(3) .
C30 Si1 C3 C2 176.5(2) .
C18 C19 C20 C21 0.7(5) .
C2 C1 C10 C9 -179.5(3) .
C11 C1 C10 C9 -2.1(4) .
C2 C1 C10 C5 -0.5(4) .
C11 C1 C10 C5 176.9(3) .
C20 C19 C18 C23 0.8(5) .
C20 C19 C18 Si1 178.6(2) .
C24 Si1 C18 C19 -89.0(3) .
C30 Si1 C18 C19 156.5(2) .
C3 Si1 C18 C19 38.2(3) .
C24 Si1 C18 C23 88.6(3) .
C30 Si1 C18 C23 -25.9(3) .
C3 Si1 C18 C23 -144.1(3) .
O1 Cr1 N3 C36 -0.2(7) .
N2 Cr1 N3 C36 180.0(6) .
Br1 Cr1 N3 C36 92.0(7) .
Br2 Cr1 N3 C36 -94.6(7) .
C16 C17 N2 C13 -0.3(5) .
C16 C17 N2 Cr1 177.6(3) .
N1 Cr1 N2 C13 -2.8(2) .
N3 Cr1 N2 C13 176.4(2) .
Br1 Cr1 N2 C13 -93.7(2) .
Br2 Cr1 N2 C13 87.3(2) .
N1 Cr1 N2 C17 179.1(3) .
N3 Cr1 N2 C17 -1.7(3) .
Br1 Cr1 N2 C17 88.2(3) .
Br2 Cr1 N2 C17 -90.7(3) .
Cr1 O1 C2 C1 1.7(4) .
Cr1 O1 C2 C3 -178.42(19) .
C11 C1 C2 O1 1.8(4) .
C10 C1 C2 O1 179.1(3) .
C11 C1 C2 C3 -178.1(3) .
C10 C1 C2 C3 -0.8(4) .
C4 C3 C2 O1 -178.8(3) .
Si1 C3 C2 O1 -0.6(4) .
C4 C3 C2 C1 1.1(4) .
Si1 C3 C2 C1 179.3(2) .
C9 C8 C7 C6 0.6(5) .
C31 C32 C33 C34 -0.2(5) .
C11 N1 C12 C13 176.8(3) .
Cr1 N1 C12 C13 -5.4(3) .
C8 C7 C6 C5 0.0(5) .
C7 C8 C9 C10 -0.4(5) .
C5 C10 C9 C8 -0.3(4) .
C1 C10 C9 C8 178.7(3) .
C28 C29 C24 C25 0.1(5) .
C28 C29 C24 Si1 179.1(3) .
C18 Si1 C24 C25 114.9(3) .
C30 Si1 C24 C25 -130.0(3) .
C3 Si1 C24 C25 -11.3(3) .
C18 Si1 C24 C29 -64.1(3) .
C30 Si1 C24 C29 51.0(3) .
C3 Si1 C24 C29 169.8(2) .
C30 C35 C34 C33 0.2(5) .
C32 C33 C34 C35 0.4(5) .
C34 C35 C30 C31 -0.9(5) .
C34 C35 C30 Si1 -179.8(3) .
C24 Si1 C30 C35 -156.1(3) .
C18 Si1 C30 C35 -41.2(3) .
C3 Si1 C30 C35 80.5(3) .
C24 Si1 C30 C31 25.1(3) .
C18 Si1 C30 C31 140.0(3) .
C3 Si1 C30 C31 -98.4(3) .
C29 C24 C25 C26 0.1(5) .
Si1 C24 C25 C26 -178.8(3) .
C7 C6 C5 C4 179.6(3) .
C7 C6 C5 C10 -0.7(5) .
C3 C4 C5 C6 178.5(3) .
C3 C4 C5 C10 -1.2(4) .
C9 C10 C5 C6 0.9(4) .
C1 C10 C5 C6 -178.2(3) .
C9 C10 C5 C4 -179.5(3) .
C1 C10 C5 C4 1.4(4) .
C19 C20 C21 C22 -2.1(5) .
C17 N2 C13 C14 0.2(5) .
Cr1 N2 C13 C14 -178.0(2) .
C17 N2 C13 C12 178.7(3) .
Cr1 N2 C13 C12 0.5(4) .
N1 C12 C13 N2 3.1(4) .
N1 C12 C13 C14 -178.5(3) .
C20 C21 C22 C23 2.1(5) .
C12 N1 C11 C1 177.5(3) .
Cr1 N1 C11 C1 -0.1(4) .
C2 C1 C11 N1 -2.6(5) .
C10 C1 C11 N1 -179.9(3) .
C24 C29 C28 C27 -0.3(5) .
C21 C22 C23 C18 -0.6(6) .
C19 C18 C23 C22 -0.9(5) .
Si1 C18 C23 C22 -178.6(3) .
C24 C25 C26 C27 -0.1(5) .
N2 C17 C16 C15 0.8(5) .
C14 C15 C16 C17 -1.1(5) .
C33 C32 C31 C30 -0.5(5) .
C35 C30 C31 C32 1.1(5) .
Si1 C30 C31 C32 179.9(2) .
C16 C15 C14 C13 1.0(5) .
N2 C13 C14 C15 -0.5(5) .
C12 C13 C14 C15 -178.9(3) .
C25 C26 C27 C28 -0.2(5) .
C29 C28 C27 C26 0.4(5) .
C104 C103 C102 C101 175.9(16) .
C104 C103 C102 C104 -2(3) 2_576
C102 C103 C104 C102 2(3) 2_576
